data_7117884
loop_
_publ_author_name
'Chen, Xun'
'Xie, Ying'
'Xiao, Xinsheng'
'Li, Guoqiang'
'Deng, Yuanfu'
'Jiang, Huanfeng'
'Zeng, Wei'

_publ_section_title
;
 Rh(iii)-catalyzed chelation-assisted intermolecular carbenoid
 functionalization of \a-imino Csp(3)-H bonds.
;
_journal_issue 83
_journal_name_full 'Chemical communications (Cambridge, England)'
_journal_page_first 15328
_journal_page_last 15331
_journal_paper_doi 10.1039/c5cc06428g
_journal_volume 51
_journal_year 2015
_chemical_formula_sum 'C24 H21 N2 O2'
_chemical_formula_weight 369.43
_chemical_name_systematic
; 
 ? 
;
_space_group_IT_number 15
_symmetry_cell_setting monoclinic
_symmetry_space_group_name_Hall '-C 2yc'
_symmetry_space_group_name_H-M 'C 1 2/c 1'
_atom_sites_solution_hydrogens geom
_atom_sites_solution_primary direct
_atom_sites_solution_secondary difmap
_audit_creation_method SHELXL-97
_audit_update_record
;
2015-06-30 deposited with the CCDC.
2015-08-20 downloaded from the CCDC.
;
_cell_angle_alpha 90.00
_cell_angle_beta 108.029(2)
_cell_angle_gamma 90.00
_cell_formula_units_Z 8
_cell_length_a 29.4790(8)
_cell_length_b 12.0530(3)
_cell_length_c 11.6531(3)
_cell_measurement_temperature 571(2)
_cell_measurement_theta_max 62.68
_cell_measurement_theta_min 5.99
_cell_volume 3937.17(18)
_computing_cell_refinement 'SMART (Bruker, 1998)'
_computing_data_collection 'SMART (Bruker, 1998)'
_computing_data_reduction 'SAIRT (Bruker, 1998)'
_computing_molecular_graphics 'ORTEP-II (Johnson, 1976)'
_computing_publication_material 'SHELXL-97 (Sheldrick, 1997)'
_computing_structure_refinement 'SHELXL-97 (Sheldrick, 1997)'
_computing_structure_solution 'SHELXS-97 (Sheldrick, 1990)'
_diffrn_ambient_temperature 571(2)
_diffrn_measured_fraction_theta_full 0.983
_diffrn_measured_fraction_theta_max 0.983
_diffrn_measurement_device_type 'SMART (Bruker, 1998)'
_diffrn_radiation_monochromator graphite
_diffrn_radiation_source 'fine-focus sealed tube'
_diffrn_radiation_type CuK\a
_diffrn_radiation_wavelength 1.54178
_diffrn_reflns_av_R_equivalents 0.0228
_diffrn_reflns_av_sigmaI/netI 0.0213
_diffrn_reflns_limit_h_max 33
_diffrn_reflns_limit_h_min -33
_diffrn_reflns_limit_k_max 13
_diffrn_reflns_limit_k_min -11
_diffrn_reflns_limit_l_max 12
_diffrn_reflns_limit_l_min -13
_diffrn_reflns_number 8227
_diffrn_reflns_theta_full 62.68
_diffrn_reflns_theta_max 62.68
_diffrn_reflns_theta_min 5.99
_exptl_absorpt_coefficient_mu 0.635
_exptl_absorpt_correction_T_max 0.8835
_exptl_absorpt_correction_T_min 0.8422
_exptl_crystal_colour coreless
_exptl_crystal_density_diffrn 1.246
_exptl_crystal_density_method 'not measured'
_exptl_crystal_description plane
_exptl_crystal_F_000 1560
_exptl_crystal_size_max 0.28
_exptl_crystal_size_mid 0.24
_exptl_crystal_size_min 0.20
_refine_diff_density_max 0.172
_refine_diff_density_min -0.162
_refine_diff_density_rms 0.027
_refine_ls_extinction_method none
_refine_ls_goodness_of_fit_ref 0.674
_refine_ls_hydrogen_treatment mixed
_refine_ls_matrix_type full
_refine_ls_number_parameters 253
_refine_ls_number_reflns 3109
_refine_ls_number_restraints 0
_refine_ls_restrained_S_all 0.674
_refine_ls_R_factor_all 0.0439
_refine_ls_R_factor_gt 0.0396
_refine_ls_shift/su_max 0.000
_refine_ls_shift/su_mean 0.000
_refine_ls_structure_factor_coef Fsqd
_refine_ls_weighting_details 'calc w=1/[\s^2^(Fo^2^)+(0.1053P)^2^+3.6159P] where P=(Fo^2^+2Fc^2^)/3'
_refine_ls_weighting_scheme calc
_refine_ls_wR_factor_gt 0.1129
_refine_ls_wR_factor_ref 0.1192
_reflns_number_gt 2772
_reflns_number_total 3109
_reflns_threshold_expression >2sigma(I)
_cod_data_source_file c5cc06428g2.cif
_cod_data_source_block sad
_cod_depositor_comments
;
The following automatic conversions were performed:

'_symmetry_cell_setting' value 'Monoclinic' changed to 'monoclinic'
according to
/usr/data/users/saulius/crontab/automatic-downloads/current/RSC/lib/dictionaries/cif_core.dic
dictionary named 'cif_core.dic' version 2.4.2 from 2011-04-26.

Automatic conversion script
Id: cif_fix_values 3271 2015-04-21 07:52:19Z andrius 
;
_cod_original_sg_symbol_H-M C2/C
_cod_database_code 7117884

loop_
_symmetry_equiv_pos_as_xyz
'x, y, z'
'-x, y, -z+1/2'
'x+1/2, y+1/2, z'
'-x+1/2, y+1/2, -z+1/2'
'-x, -y, -z'
'x, -y, z-1/2'
'-x+1/2, -y+1/2, -z'
'x+1/2, -y+1/2, z-1/2'

loop_
_atom_site_label
_atom_site_type_symbol
_atom_site_fract_x
_atom_site_fract_y
_atom_site_fract_z
_atom_site_U_iso_or_equiv
_atom_site_adp_type
_atom_site_occupancy
_atom_site_symmetry_multiplicity
_atom_site_calc_flag
_atom_site_refinement_flags
O1 O 0.37959(5) 0.38240(9) 0.07569(12) 0.0752(4) Uani 1 1 d .
O2 O 0.41328(4) 0.48062(9) -0.03795(11) 0.0654(3) Uani 1 1 d .
N1 N 0.35033(4) 0.75117(9) 0.08762(9) 0.0429(3) Uani 1 1 d .
C17 C 0.35040(5) 0.87015(11) 0.08162(12) 0.0439(3) Uani 1 1 d .
C1 C 0.41427(5) 0.73353(11) -0.00834(13) 0.0467(3) Uani 1 1 d .
C2 C 0.41596(6) 0.70898(13) -0.12365(14) 0.0537(4) Uani 1 1 d .
H2A H 0.3938 0.6604 -0.1726 0.064 Uiso 1 1 calc R
C3 C 0.45039(7) 0.75627(14) -0.16577(17) 0.0660(5) Uani 1 1 d .
H3A H 0.4514 0.7387 -0.2427 0.079 Uiso 1 1 calc R
C4 C 0.48309(7) 0.82869(15) -0.0956(2) 0.0730(5) Uani 1 1 d .
H4A H 0.5060 0.8607 -0.1251 0.088 Uiso 1 1 calc R
C5 C 0.48200(6) 0.85413(14) 0.01909(18) 0.0696(5) Uani 1 1 d .
H5A H 0.5042 0.9032 0.0671 0.084 Uiso 1 1 calc R
C6 C 0.44785(6) 0.80654(12) 0.06254(15) 0.0568(4) Uani 1 1 d .
H6A H 0.4474 0.8236 0.1400 0.068 Uiso 1 1 calc R
C7 C 0.37796(5) 0.68398(11) 0.04005(12) 0.0429(3) Uani 1 1 d .
C8 C 0.36752(5) 0.57522(11) 0.06204(12) 0.0451(3) Uani 1 1 d .
C9 C 0.33339(5) 0.57892(11) 0.12464(13) 0.0478(3) Uani 1 1 d .
H9A H 0.3202 0.5176 0.1508 0.057 Uiso 1 1 calc R
C10 C 0.32303(5) 0.68670(11) 0.14028(12) 0.0443(3) Uani 1 1 d .
C11 C 0.28853(5) 0.72918(11) 0.19769(12) 0.0446(3) Uani 1 1 d .
C12 C 0.28442(6) 0.67260(13) 0.29844(13) 0.0542(4) Uani 1 1 d .
H12A H 0.3051 0.6143 0.3307 0.065 Uiso 1 1 calc R
C13 C 0.25019(6) 0.70189(15) 0.35072(15) 0.0634(4) Uani 1 1 d .
H13A H 0.2474 0.6622 0.4167 0.076 Uiso 1 1 calc R
C14 C 0.21999(6) 0.78972(14) 0.30584(15) 0.0618(4) Uani 1 1 d .
H14A H 0.1970 0.8097 0.3415 0.074 Uiso 1 1 calc R
C15 C 0.22418(6) 0.84743(13) 0.20817(14) 0.0572(4) Uani 1 1 d .
H15A H 0.2041 0.9072 0.1782 0.069 Uiso 1 1 calc R
C16 C 0.25797(5) 0.81773(12) 0.15376(13) 0.0491(3) Uani 1 1 d .
H16A H 0.2602 0.8574 0.0873 0.059 Uiso 1 1 calc R
N2 N 0.36697(5) 0.92166(10) 0.18699(11) 0.0574(3) Uani 1 1 d .
C18 C 0.36905(7) 1.03234(14) 0.18140(18) 0.0726(5) Uani 1 1 d .
H18A H 0.3798 1.0714 0.2536 0.087 Uiso 1 1 calc R
C19 C 0.35633(7) 1.09206(14) 0.07564(19) 0.0762(6) Uani 1 1 d .
H19A H 0.3597 1.1688 0.0767 0.091 Uiso 1 1 calc R
C20 C 0.33858(7) 1.03618(14) -0.03121(18) 0.0699(5) Uani 1 1 d .
H20A H 0.3291 1.0744 -0.1041 0.084 Uiso 1 1 calc R
C21 C 0.33505(6) 0.92203(12) -0.02858(14) 0.0542(4) Uani 1 1 d .
H21A H 0.3227 0.8815 -0.0993 0.065 Uiso 1 1 calc R
C22 C 0.38700(5) 0.47014(11) 0.03577(13) 0.0496(4) Uani 1 1 d .
C23 C 0.43311(8) 0.38043(16) -0.0714(2) 0.0807(6) Uani 1 1 d .
H23B H 0.4077 0.3306 -0.1146 0.097 Uiso 1 1 calc R
H23C H 0.4529 0.3427 0.0001 0.097 Uiso 1 1 calc R
C24 C 0.46196(8) 0.4134(2) -0.14945(18) 0.0883(7) Uani 1 1 d .
H24C H 0.4757 0.3486 -0.1733 0.133 Uiso 1 1 calc R
H24D H 0.4870 0.4626 -0.1058 0.133 Uiso 1 1 calc R
H24A H 0.4420 0.4505 -0.2199 0.133 Uiso 1 1 calc R

loop_
_atom_site_aniso_label
_atom_site_aniso_U_11
_atom_site_aniso_U_22
_atom_site_aniso_U_33
_atom_site_aniso_U_23
_atom_site_aniso_U_13
_atom_site_aniso_U_12
O1 0.1058(9) 0.0365(6) 0.0940(9) 0.0083(6) 0.0466(8) 0.0075(6)
O2 0.0828(8) 0.0446(6) 0.0800(8) 0.0025(5) 0.0414(6) 0.0168(5)
N1 0.0543(7) 0.0333(6) 0.0446(6) 0.0008(4) 0.0205(5) 0.0007(4)
C17 0.0543(8) 0.0335(7) 0.0508(8) -0.0020(6) 0.0261(6) -0.0009(5)
C1 0.0524(8) 0.0359(7) 0.0554(8) 0.0056(6) 0.0220(6) 0.0065(6)
C2 0.0624(9) 0.0475(8) 0.0573(9) 0.0049(7) 0.0274(7) 0.0095(7)
C3 0.0793(11) 0.0587(10) 0.0746(11) 0.0120(8) 0.0452(9) 0.0134(9)
C4 0.0757(11) 0.0582(10) 0.1031(14) 0.0170(10) 0.0542(11) 0.0067(9)
C5 0.0652(10) 0.0483(9) 0.1007(14) 0.0009(9) 0.0333(10) -0.0070(8)
C6 0.0629(9) 0.0447(8) 0.0674(10) -0.0003(7) 0.0266(8) -0.0011(7)
C7 0.0500(7) 0.0380(7) 0.0419(7) 0.0004(5) 0.0159(6) 0.0025(6)
C8 0.0539(8) 0.0355(7) 0.0455(7) 0.0014(5) 0.0150(6) 0.0028(6)
C9 0.0594(8) 0.0370(7) 0.0503(8) 0.0048(6) 0.0219(6) -0.0026(6)
C10 0.0539(8) 0.0395(7) 0.0418(7) 0.0022(5) 0.0182(6) -0.0021(6)
C11 0.0528(8) 0.0408(7) 0.0420(7) -0.0016(6) 0.0172(6) -0.0047(6)
C12 0.0670(9) 0.0502(8) 0.0491(8) 0.0059(6) 0.0235(7) 0.0046(7)
C13 0.0823(11) 0.0652(10) 0.0535(9) 0.0025(7) 0.0367(8) -0.0022(9)
C14 0.0671(10) 0.0634(10) 0.0643(10) -0.0095(8) 0.0342(8) -0.0018(8)
C15 0.0582(9) 0.0516(9) 0.0630(9) -0.0057(7) 0.0205(7) 0.0038(7)
C16 0.0568(8) 0.0452(8) 0.0461(7) 0.0006(6) 0.0172(6) -0.0005(6)
N2 0.0775(8) 0.0465(7) 0.0541(7) -0.0100(6) 0.0288(6) -0.0111(6)
C18 0.1003(13) 0.0479(10) 0.0839(12) -0.0234(9) 0.0494(11) -0.0191(9)
C19 0.1072(15) 0.0344(8) 0.1088(16) -0.0023(9) 0.0653(13) -0.0031(8)
C20 0.0973(13) 0.0453(9) 0.0802(12) 0.0175(8) 0.0467(10) 0.0142(9)
C21 0.0726(10) 0.0424(8) 0.0521(8) 0.0047(6) 0.0258(7) 0.0055(7)
C22 0.0580(8) 0.0388(8) 0.0502(8) 0.0010(6) 0.0140(6) 0.0037(6)
C23 0.0915(13) 0.0603(11) 0.0963(14) -0.0069(10) 0.0379(11) 0.0286(10)
C24 0.0894(13) 0.1047(16) 0.0724(12) -0.0107(11) 0.0272(10) 0.0360(12)

loop_
_atom_type_symbol
_atom_type_description
_atom_type_scat_dispersion_real
_atom_type_scat_dispersion_imag
_atom_type_scat_source
C C 0.0181 0.0091 'International Tables Vol C Tables 4.2.6.8 and 6.1.1.4'
H H 0.0000 0.0000 'International Tables Vol C Tables 4.2.6.8 and 6.1.1.4'
N N 0.0311 0.0180 'International Tables Vol C Tables 4.2.6.8 and 6.1.1.4'
O O 0.0492 0.0322 'International Tables Vol C Tables 4.2.6.8 and 6.1.1.4'

loop_
_geom_angle_atom_site_label_1
_geom_angle_atom_site_label_2
_geom_angle_atom_site_label_3
_geom_angle
C22 O2 C23 117.38(13)
C7 N1 C10 110.08(11)
C7 N1 C17 123.80(11)
C10 N1 C17 126.12(11)
N2 C17 C21 124.95(13)
N2 C17 N1 115.33(12)
C21 C17 N1 119.69(12)
C6 C1 C2 118.48(14)
C6 C1 C7 119.66(13)
C2 C1 C7 121.86(13)
C3 C2 C1 120.37(16)
C3 C2 H2A 119.8
C1 C2 H2A 119.8
C4 C3 C2 120.73(17)
C4 C3 H3A 119.6
C2 C3 H3A 119.6
C3 C4 C5 119.78(16)
C3 C4 H4A 120.1
C5 C4 H4A 120.1
C6 C5 C4 119.96(17)
C6 C5 H5A 120.0
C4 C5 H5A 120.0
C5 C6 C1 120.68(16)
C5 C6 H6A 119.7
C1 C6 H6A 119.7
N1 C7 C8 106.71(11)
N1 C7 C1 120.14(12)
C8 C7 C1 132.73(12)
C7 C8 C9 107.41(11)
C7 C8 C22 130.96(13)
C9 C8 C22 121.58(12)
C10 C9 C8 108.92(12)
C10 C9 H9A 125.5
C8 C9 H9A 125.5
C9 C10 N1 106.87(12)
C9 C10 C11 127.50(12)
N1 C10 C11 125.60(12)
C16 C11 C12 118.07(13)
C16 C11 C10 124.11(12)
C12 C11 C10 117.70(13)
C13 C12 C11 120.90(15)
C13 C12 H12A 119.5
C11 C12 H12A 119.5
C14 C13 C12 120.34(14)
C14 C13 H13A 119.8
C12 C13 H13A 119.8
C15 C14 C13 119.40(14)
C15 C14 H14A 120.3
C13 C14 H14A 120.3
C14 C15 C16 120.78(15)
C14 C15 H15A 119.6
C16 C15 H15A 119.6
C15 C16 C11 120.47(13)
C15 C16 H16A 119.8
C11 C16 H16A 119.8
C17 N2 C18 115.51(14)
N2 C18 C19 124.16(16)
N2 C18 H18A 117.9
C19 C18 H18A 117.9
C20 C19 C18 118.62(15)
C20 C19 H19A 120.7
C18 C19 H19A 120.7
C19 C20 C21 118.69(16)
C19 C20 H20A 120.7
C21 C20 H20A 120.7
C17 C21 C20 117.98(15)
C17 C21 H21A 121.0
C20 C21 H21A 121.0
O1 C22 O2 123.09(13)
O1 C22 C8 123.42(14)
O2 C22 C8 113.48(12)
O2 C23 C24 107.38(16)
O2 C23 H23B 110.2
C24 C23 H23B 110.2
O2 C23 H23C 110.2
C24 C23 H23C 110.2
H23B C23 H23C 108.5
C23 C24 H24C 109.5
C23 C24 H24D 109.5
H24C C24 H24D 109.5
C23 C24 H24A 109.5
H24C C24 H24A 109.5
H24D C24 H24A 109.5

loop_
_geom_bond_atom_site_label_1
_geom_bond_atom_site_label_2
_geom_bond_distance
O1 C22 1.2023(18)
O2 C22 1.3290(19)
O2 C23 1.4468(19)
N1 C7 1.3806(17)
N1 C10 1.3904(17)
N1 C17 1.4359(17)
C17 N2 1.3268(18)
C17 C21 1.373(2)
C1 C6 1.389(2)
C1 C2 1.392(2)
C1 C7 1.4812(19)
C2 C3 1.380(2)
C2 H2A 0.9300
C3 C4 1.368(3)
C3 H3A 0.9300
C4 C5 1.382(3)
C4 H4A 0.9300
C5 C6 1.384(2)
C5 H5A 0.9300
C6 H6A 0.9300
C7 C8 1.3884(19)
C8 C9 1.414(2)
C8 C22 1.4618(19)
C9 C10 1.3597(19)
C9 H9A 0.9300
C10 C11 1.4715(19)
C11 C16 1.388(2)
C11 C12 1.3951(19)
C12 C13 1.377(2)
C12 H12A 0.9300
C13 C14 1.378(2)
C13 H13A 0.9300
C14 C15 1.372(2)
C14 H14A 0.9300
C15 C16 1.383(2)
C15 H15A 0.9300
C16 H16A 0.9300
N2 C18 1.338(2)
C18 C19 1.375(3)
C18 H18A 0.9300
C19 C20 1.369(3)
C19 H19A 0.9300
C20 C21 1.381(2)
C20 H20A 0.9300
C21 H21A 0.9300
C23 C24 1.479(3)
C23 H23B 0.9700
C23 H23C 0.9700
C24 H24C 0.9600
C24 H24D 0.9600
C24 H24A 0.9600
